data_1008988
loop_
_publ_author_name
'Montreuil, R'
'Deyris, B'
'Michel, A'
'Rouault, A'
'l'Heritier, P'
'Nylund, A'
'Senateur, J P'
'Fruchart, D'

_publ_section_title
;
Nouveaux composes ternaires MM'P et MM'As. Interactions metalliques et
structures
;
_journal_coden_ASTM MRBUAC
_journal_name_full 'Materials Research Bulletin'
_journal_page_first 813
_journal_page_last 826
_journal_paper_doi 10.1016/0025-5408(72)90131-6
_journal_volume 7
_journal_year 1972
_chemical_formula_structural 'Mn V As'
_chemical_formula_sum 'As Mn V'
_chemical_name_systematic 'Manganese vanadium arsenide (1/1/1)'
_space_group_IT_number 129
_symmetry_cell_setting tetragonal
_symmetry_space_group_name_Hall 'P 4ab 2ab -1ab'
_symmetry_space_group_name_H-M 'P 4/n m m :1'
_cell_angle_alpha 90
_cell_angle_beta 90
_cell_angle_gamma 90
_cell_formula_units_Z 2
_cell_length_a 3.722(3)
_cell_length_b 3.722
_cell_length_c 6.483(2)
_cell_volume 89.8
_refine_ls_R_factor_all 0.052
_cod_original_sg_symbol_H-M 'P 4/n m m S'
_cod_database_code 1008988

loop_
_symmetry_equiv_pos_as_xyz
x,y,z
-x,-y,z
1/2+x,1/2+y,-z
1/2-x,1/2-y,-z
-x,y,z
x,-y,z
1/2-x,1/2+y,-z
1/2+x,1/2-y,-z
-y,x,-z
y,-x,-z
1/2-y,1/2+x,z
1/2+y,1/2-x,z
y,x,-z
-y,-x,-z
1/2+y,1/2+x,z
1/2-y,1/2-x,z

loop_
_atom_site_label
_atom_site_type_symbol
_atom_site_symmetry_multiplicity
_atom_site_Wyckoff_symbol
_atom_site_fract_x
_atom_site_fract_y
_atom_site_fract_z
_atom_site_occupancy
_atom_site_attached_hydrogens
_atom_site_calc_flag
Mn1 Mn0 2 c 0. 0.5 0.351 1. 0 d
V1 V0 2 a 0. 0. 0. 1. 0 d
As1 As0 2 c 0. 0.5 0.727 1. 0 d

loop_
_atom_type_symbol
_atom_type_oxidation_number
Mn0 0.000
V0 0.000
As0 0.000
